data_4330482
loop_
_publ_author_name
'Ai-Xia Zheng'
'Jing Si'
'Xiao-Yan Tang'
'Li-Li Miao'
'Miao Yu'
'Kai-Peng Hou'
'Fan Wang'
'Hong-Xi Li'
'Jian-Ping Lang'

_publ_contact_author_address
;         
College of Chemistry, Chemical Engineering and Materials Science 
Suzhou University, Suzhou 215123, Jiangsu, 
P. R. China
;
_publ_contact_author_email jplang@suda.edu.cn
_publ_contact_author_fax 86-512-65880089
_publ_contact_author_name 'Jian-Ping Lang'
_publ_contact_author_phone 86-512-65882865
_publ_section_title
;
 Reactions of the Cationic Zinc Thiolate Model Complex [Zn(Tab)4](PF6)2
 with N-Donor Ligands and Cobalt Dichloride
;
_journal_name_full 'Inorganic Chemistry'
_journal_page_first 10262
_journal_page_last 10273
_journal_paper_doi 10.1021/ic301191n
_journal_volume 51
_journal_year 2012
_chemical_formula_moiety 'C42 H42 Co N6 S2, 3(F6 P), C2 H3 N'
_chemical_formula_sum 'C44 H45 Co F18 N7 P3 S2'
_chemical_formula_weight 1229.83
_chemical_name_systematic
; 
 ? 
;
_space_group_IT_number 19
_symmetry_cell_setting orthorhombic
_symmetry_space_group_name_Hall 'P 2ac 2ab'
_symmetry_space_group_name_H-M 'P 21 21 21'
_atom_sites_solution_hydrogens geom
_atom_sites_solution_primary direct
_atom_sites_solution_secondary difmap
_cell_angle_alpha 90.00
_cell_angle_beta 90.00
_cell_angle_gamma 90.00
_cell_formula_units_Z 4
_cell_length_a 10.432(2)
_cell_length_b 15.746(3)
_cell_length_c 31.076(6)
_cell_measurement_reflns_used 13568
_cell_measurement_temperature 193(2)
_cell_measurement_theta_max 27.4855
_cell_measurement_theta_min 3.0585
_cell_volume 5104.6(17)
_computing_cell_refinement 'CrystalClear, Ver. 1.30 (Rigaku/MSC, 2001)'
_computing_data_collection 'CrystalClear, Ver. 1.30 (Rigaku/MSC, 2001)'
_computing_data_reduction 'CrystalStructure, Ver. 3.60 (Rigaku/MSC, 2004)'
_computing_molecular_graphics 'ORTEPII (Johnson, 1976)'
_computing_publication_material SHELXL97
_computing_structure_refinement 'SHELXL-97 (Sheldrick, 1997)'
_computing_structure_solution 'SHELXS-97 (Sheldrick, 1990)'
_diffrn_ambient_temperature 193(2)
_diffrn_measured_fraction_theta_full 0.993
_diffrn_measured_fraction_theta_max 0.993
_diffrn_measurement_device_type 'Rigaku MercuryCCD area detector'
_diffrn_measurement_method \w
_diffrn_radiation_monochromator graphite
_diffrn_radiation_source 'fine-focus sealed tube'
_diffrn_radiation_type MoK\a
_diffrn_radiation_wavelength 0.71073
_diffrn_reflns_av_R_equivalents 0.0515
_diffrn_reflns_av_sigmaI/netI 0.0863
_diffrn_reflns_limit_h_max 12
_diffrn_reflns_limit_h_min -10
_diffrn_reflns_limit_k_max 18
_diffrn_reflns_limit_k_min -13
_diffrn_reflns_limit_l_max 29
_diffrn_reflns_limit_l_min -36
_diffrn_reflns_number 15384
_diffrn_reflns_theta_full 25.00
_diffrn_reflns_theta_max 25.00
_diffrn_reflns_theta_min 3.25
_diffrn_standards_decay_% 0
_diffrn_standards_interval_count 0
_diffrn_standards_interval_time 0
_diffrn_standards_number 0
_exptl_absorpt_coefficient_mu 0.619
_exptl_absorpt_correction_T_max 0.9128
_exptl_absorpt_correction_T_min 0.7987
_exptl_absorpt_correction_type multi-scan
_exptl_absorpt_process_details 'Jacobson, R. (1998) Private communication to Rigaku Company, Tokyo, Japan.'
_exptl_crystal_colour black
_exptl_crystal_density_diffrn 1.600
_exptl_crystal_description Block
_exptl_crystal_F_000 2496
_exptl_crystal_size_max 0.38
_exptl_crystal_size_mid 0.30
_exptl_crystal_size_min 0.15
_refine_diff_density_max 0.306
_refine_diff_density_min -0.323
_refine_diff_density_rms 0.059
_refine_ls_abs_structure_details 'Flack H D (1983), Acta Cryst. A39, 876-881'
_refine_ls_abs_structure_Flack 0.01(2)
_refine_ls_extinction_method none
_refine_ls_goodness_of_fit_ref 1.087
_refine_ls_hydrogen_treatment constr
_refine_ls_matrix_type full
_refine_ls_number_parameters 801
_refine_ls_number_reflns 8437
_refine_ls_number_restraints 0
_refine_ls_restrained_S_all 1.087
_refine_ls_R_factor_all 0.0910
_refine_ls_R_factor_gt 0.0671
_refine_ls_shift/su_max 0.037
_refine_ls_shift/su_mean 0.001
_refine_ls_structure_factor_coef Fsqd
_refine_ls_weighting_details 'calc w=1/[\s^2^(Fo^2^)+(0.0500P)^2^+1.2566P] where P=(Fo^2^+2Fc^2^)/3'
_refine_ls_weighting_scheme calc
_refine_ls_wR_factor_gt 0.1313
_refine_ls_wR_factor_ref 0.1459
_reflns_number_gt 6508
_reflns_number_total 8437
_reflns_threshold_expression >2sigma(I)
_cod_data_source_file ic301191n_si_002_7.cif
_cod_data_source_block 7
_cod_depositor_comments
;
The following automatic conversions were performed:

'_symmetry_cell_setting' value ' orthorhombic' changed to
'orthorhombic' according to the built-in table from CIF Core
dictionary named 'cif_core.dic' version 2.4.1 from 2010-06-29.

Automatic conversion script
Id: cif_fix_values 1891 2012-01-12 08:04:46Z andrius 
;
_cod_original_cell_volume 5104.6(18)
_cod_original_sg_symbol_Hall 'P 2ac 2ab '
_cod_database_code 4330482

loop_
_symmetry_equiv_pos_as_xyz
'x, y, z'
'-x+1/2, -y, z+1/2'
'-x, y+1/2, -z+1/2'
'x+1/2, -y+1/2, -z'

loop_
_atom_site_label
_atom_site_type_symbol
_atom_site_fract_x
_atom_site_fract_y
_atom_site_fract_z
_atom_site_U_iso_or_equiv
_atom_site_adp_type
_atom_site_occupancy
_atom_site_symmetry_multiplicity
_atom_site_calc_flag
_atom_site_refinement_flags
_atom_site_disorder_assembly
_atom_site_disorder_group
Co1 Co 0.38113(9) 0.61007(5) 0.54250(3) 0.0441(2) Uani 1 1 d . . .
S1 S 0.4441(2) 0.67143(11) 0.47971(5) 0.0548(5) Uani 1 1 d . . .
S2 S 0.3102(2) 0.74438(11) 0.55444(6) 0.0563(5) Uani 1 1 d . . .
N1 N 0.5181(5) 0.4040(3) 0.34204(17) 0.0475(13) Uani 1 1 d . . .
N2 N 0.3518(5) 0.8246(3) 0.74467(16) 0.0429(12) Uani 1 1 d . . .
N3 N 0.4407(6) 0.4961(3) 0.52466(16) 0.0464(13) Uani 1 1 d . . .
N4 N 0.2200(6) 0.5730(3) 0.51609(17) 0.0506(14) Uani 1 1 d . . .
N5 N 0.5408(5) 0.6352(3) 0.57228(16) 0.0415(13) Uani 1 1 d . . .
N6 N 0.3267(5) 0.5691(3) 0.59990(17) 0.0444(13) Uani 1 1 d . . .
N7 N 0.7666(13) 0.2640(9) 0.4367(4) 0.169(5) Uani 1 1 d . . .
P1 P 1.01407(17) 0.42620(11) 0.34003(6) 0.0478(4) Uani 1 1 d . . .
P2 P 0.8529(2) 0.40944(14) 0.61259(8) 0.0727(6) Uani 1 1 d . . .
P3 P 0.86497(19) 0.82105(14) 0.73767(7) 0.0620(5) Uani 1 1 d . . .
F1 F 0.9167(4) 0.4035(3) 0.37800(14) 0.0786(13) Uani 1 1 d . . .
F2 F 0.9499(4) 0.3545(2) 0.31091(14) 0.0702(12) Uani 1 1 d . . .
F3 F 0.9155(4) 0.4926(3) 0.32052(17) 0.0860(16) Uani 1 1 d . . .
F4 F 1.0773(4) 0.4979(3) 0.36893(15) 0.0731(13) Uani 1 1 d . . .
F5 F 1.1140(5) 0.4457(3) 0.30231(14) 0.0813(14) Uani 1 1 d . . .
F6 F 1.1135(5) 0.3587(3) 0.35818(14) 0.0755(13) Uani 1 1 d . . .
F7 F 0.8478(17) 0.3644(14) 0.5665(6) 0.146(7) Uani 0.605(13) 1 d P A 1
F8 F 0.9081(16) 0.4912(6) 0.5905(5) 0.108(5) Uani 0.605(13) 1 d P A 1
F9 F 0.991(2) 0.3840(18) 0.6042(10) 0.151(11) Uani 0.605(13) 1 d P A 1
F10 F 0.7162(16) 0.4444(12) 0.6116(6) 0.098(6) Uani 0.605(13) 1 d P A 1
F11 F 0.8764(15) 0.4539(18) 0.6559(4) 0.123(8) Uani 0.605(13) 1 d P A 1
F12 F 0.812(2) 0.3240(13) 0.6362(11) 0.182(15) Uani 0.605(13) 1 d P A 1
F13 F 0.9514(11) 0.9015(8) 0.7544(5) 0.125(5) Uani 0.605(13) 1 d P A 1
F14 F 0.7789(10) 0.7500(8) 0.7278(6) 0.120(6) Uani 0.605(13) 1 d P A 1
F15 F 0.782(2) 0.793(2) 0.7776(7) 0.220(14) Uani 0.605(13) 1 d P A 1
F16 F 0.9731(19) 0.7655(14) 0.7556(7) 0.110(9) Uani 0.605(13) 1 d P A 1
F17 F 0.7594(8) 0.8923(8) 0.7245(4) 0.086(4) Uani 0.605(13) 1 d P A 1
F18 F 0.944(2) 0.8441(17) 0.6966(7) 0.125(9) Uani 0.605(13) 1 d P A 1
F7' F 0.796(2) 0.3354(15) 0.5885(13) 0.132(12) Uani 0.395(13) 1 d P A 2
F8' F 0.8177(19) 0.4722(17) 0.5729(7) 0.133(9) Uani 0.395(13) 1 d P A 2
F9' F 1.003(3) 0.3781(18) 0.6148(15) 0.129(14) Uani 0.395(13) 1 d P A 2
F10' F 0.697(4) 0.426(3) 0.6303(11) 0.132(12) Uani 0.395(13) 1 d P A 2
F11' F 0.883(4) 0.4857(17) 0.6459(15) 0.22(3) Uani 0.395(13) 1 d P A 2
F12' F 0.859(4) 0.360(3) 0.6524(10) 0.175(19) Uani 0.395(13) 1 d P A 2
F13' F 0.980(3) 0.798(3) 0.7664(12) 0.135(17) Uani 0.395(13) 1 d P A 2
F14' F 0.7539(13) 0.8140(18) 0.7020(6) 0.118(7) Uani 0.395(13) 1 d P A 2
F15' F 0.803(2) 0.8317(12) 0.7832(6) 0.075(7) Uani 0.395(13) 1 d P A 2
F16' F 0.903(3) 0.7212(10) 0.7198(9) 0.188(14) Uani 0.395(13) 1 d P A 2
F17' F 0.832(4) 0.9025(17) 0.7488(12) 0.235(18) Uani 0.395(13) 1 d P A 2
F18' F 0.934(4) 0.819(3) 0.6968(8) 0.16(2) Uani 0.395(13) 1 d P A 2
C1 C 0.4651(6) 0.5931(4) 0.4400(2) 0.0450(16) Uani 1 1 d . . .
C2 C 0.5853(7) 0.5581(4) 0.4319(2) 0.0540(18) Uani 1 1 d . B .
H2A H 0.6562 0.5765 0.4486 0.065 Uiso 1 1 calc R . .
C3 C 0.6056(7) 0.4978(4) 0.4003(2) 0.0528(17) Uani 1 1 d . . .
H3A H 0.6886 0.4750 0.3955 0.063 Uiso 1 1 calc R B .
C4 C 0.5008(6) 0.4710(4) 0.3758(2) 0.0435(15) Uani 1 1 d . B .
C5 C 0.3806(7) 0.5067(4) 0.3817(2) 0.0483(16) Uani 1 1 d . . .
H5A H 0.3100 0.4900 0.3643 0.058 Uiso 1 1 calc R B .
C6 C 0.3662(7) 0.5670(4) 0.41352(19) 0.0482(16) Uani 1 1 d . B .
H6A H 0.2840 0.5918 0.4174 0.058 Uiso 1 1 calc R . .
C7 C 0.575(3) 0.3283(14) 0.3633(8) 0.055(7) Uiso 0.304(13) 1 d P B 1
H7A H 0.5205 0.3103 0.3872 0.082 Uiso 0.304(13) 1 calc PR B 1
H7B H 0.6607 0.3428 0.3743 0.082 Uiso 0.304(13) 1 calc PR B 1
H7C H 0.5828 0.2820 0.3424 0.082 Uiso 0.304(13) 1 calc PR B 1
C8 C 0.403(3) 0.3824(19) 0.3195(10) 0.070(8) Uiso 0.304(13) 1 d P B 1
H8A H 0.4232 0.3427 0.2962 0.105 Uiso 0.304(13) 1 calc PR B 1
H8B H 0.3646 0.4339 0.3075 0.105 Uiso 0.304(13) 1 calc PR B 1
H8C H 0.3425 0.3557 0.3395 0.105 Uiso 0.304(13) 1 calc PR B 1
C9 C 0.610(2) 0.4457(15) 0.3074(7) 0.052(7) Uiso 0.304(13) 1 d P B 1
H9A H 0.6250 0.4054 0.2839 0.079 Uiso 0.304(13) 1 calc PR B 1
H9B H 0.6921 0.4602 0.3210 0.079 Uiso 0.304(13) 1 calc PR B 1
H9C H 0.5703 0.4974 0.2960 0.079 Uiso 0.304(13) 1 calc PR B 1
C7' C 0.4561(14) 0.3210(6) 0.3573(4) 0.072(4) Uani 0.696(13) 1 d P B 2
H7'A H 0.4019 0.3325 0.3824 0.108 Uiso 0.696(13) 1 calc PR B 2
H7'B H 0.5232 0.2804 0.3652 0.108 Uiso 0.696(13) 1 calc PR B 2
H7'C H 0.4036 0.2972 0.3341 0.108 Uiso 0.696(13) 1 calc PR B 2
C8' C 0.4486(14) 0.4275(8) 0.3015(4) 0.074(4) Uani 0.696(13) 1 d P B 2
H8'A H 0.3575 0.4136 0.3046 0.111 Uiso 0.696(13) 1 calc PR B 2
H8'B H 0.4847 0.3957 0.2773 0.111 Uiso 0.696(13) 1 calc PR B 2
H8'C H 0.4582 0.4885 0.2963 0.111 Uiso 0.696(13) 1 calc PR B 2
C9' C 0.6560(10) 0.3854(9) 0.3331(4) 0.086(5) Uani 0.696(13) 1 d P B 2
H9'A H 0.6865 0.3417 0.3531 0.129 Uiso 0.696(13) 1 calc PR B 2
H9'B H 0.7067 0.4373 0.3369 0.129 Uiso 0.696(13) 1 calc PR B 2
H9'C H 0.6652 0.3650 0.3035 0.129 Uiso 0.696(13) 1 calc PR B 2
C10 C 0.3248(6) 0.7681(4) 0.6098(2) 0.0457(16) Uani 1 1 d . . .
C11 C 0.4382(7) 0.7977(4) 0.6272(2) 0.0479(17) Uani 1 1 d . . .
H11A H 0.5100 0.8061 0.6089 0.057 Uiso 1 1 calc R . .
C12 C 0.4500(6) 0.8155(4) 0.6711(2) 0.0447(15) Uani 1 1 d . . .
H12A H 0.5289 0.8350 0.6827 0.054 Uiso 1 1 calc R . .
C13 C 0.3467(6) 0.8043(4) 0.6965(2) 0.0445(16) Uani 1 1 d . . .
C14 C 0.2293(6) 0.7779(4) 0.6813(2) 0.0523(18) Uani 1 1 d . . .
H14A H 0.1577 0.7722 0.7000 0.063 Uiso 1 1 calc R . .
C15 C 0.2192(6) 0.7595(4) 0.6371(2) 0.0498(16) Uani 1 1 d . . .
H15A H 0.1395 0.7410 0.6256 0.060 Uiso 1 1 calc R . .
C16 C 0.2704(7) 0.9007(4) 0.7543(2) 0.0554(18) Uani 1 1 d . . .
H16A H 0.1817 0.8893 0.7457 0.083 Uiso 1 1 calc R . .
H16B H 0.3029 0.9498 0.7382 0.083 Uiso 1 1 calc R . .
H16C H 0.2735 0.9130 0.7852 0.083 Uiso 1 1 calc R . .
C17 C 0.3054(8) 0.7504(4) 0.7702(2) 0.068(2) Uani 1 1 d . . .
H17A H 0.2174 0.7366 0.7616 0.102 Uiso 1 1 calc R . .
H17B H 0.3073 0.7645 0.8009 0.102 Uiso 1 1 calc R . .
H17C H 0.3609 0.7014 0.7647 0.102 Uiso 1 1 calc R . .
C18 C 0.4865(7) 0.8443(5) 0.7584(3) 0.068(2) Uani 1 1 d . . .
H18A H 0.4878 0.8572 0.7893 0.102 Uiso 1 1 calc R . .
H18B H 0.5182 0.8935 0.7422 0.102 Uiso 1 1 calc R . .
H18C H 0.5416 0.7952 0.7527 0.102 Uiso 1 1 calc R . .
C19 C 0.5558(7) 0.4617(4) 0.5280(2) 0.0507(17) Uani 1 1 d . . .
H19A H 0.6215 0.4917 0.5427 0.061 Uiso 1 1 calc R . .
C20 C 0.5829(8) 0.3817(4) 0.5102(2) 0.063(2) Uani 1 1 d . . .
H20A H 0.6666 0.3585 0.5126 0.076 Uiso 1 1 calc R . .
C21 C 0.4885(9) 0.3370(5) 0.4893(2) 0.066(2) Uani 1 1 d . . .
H21A H 0.5071 0.2827 0.4776 0.079 Uiso 1 1 calc R . .
C22 C 0.3647(8) 0.3712(4) 0.4853(2) 0.0569(19) Uani 1 1 d . . .
C23 C 0.3458(7) 0.4517(4) 0.50290(19) 0.0451(17) Uani 1 1 d . . .
C24 C 0.2265(7) 0.4935(4) 0.4993(2) 0.0496(17) Uani 1 1 d . . .
C25 C 0.1247(8) 0.4535(4) 0.4790(2) 0.0551(18) Uani 1 1 d . . .
C26 C 0.1459(8) 0.3706(5) 0.4613(3) 0.068(2) Uani 1 1 d . . .
H26A H 0.0780 0.3430 0.4465 0.081 Uiso 1 1 calc R . .
C27 C 0.2593(9) 0.3312(5) 0.4651(2) 0.063(2) Uani 1 1 d . . .
H27A H 0.2691 0.2754 0.4540 0.076 Uiso 1 1 calc R . .
C28 C 0.0070(8) 0.4994(6) 0.4757(2) 0.069(2) Uani 1 1 d . . .
H28A H -0.0660 0.4746 0.4625 0.083 Uiso 1 1 calc R . .
C29 C 0.0021(8) 0.5798(5) 0.4922(3) 0.069(2) Uani 1 1 d . . .
H29A H -0.0752 0.6115 0.4906 0.083 Uiso 1 1 calc R . .
C30 C 0.1094(7) 0.6153(5) 0.5112(2) 0.0603(18) Uani 1 1 d . . .
H30A H 0.1046 0.6722 0.5212 0.072 Uiso 1 1 calc R . .
C31 C 0.2157(7) 0.5385(4) 0.6130(2) 0.0561(18) Uani 1 1 d . . .
H31A H 0.1491 0.5317 0.5924 0.067 Uiso 1 1 calc R . .
C32 C 0.1915(7) 0.5156(5) 0.6560(3) 0.062(2) Uani 1 1 d . . .
H32A H 0.1111 0.4920 0.6641 0.075 Uiso 1 1 calc R . .
C33 C 0.2860(7) 0.5278(4) 0.6862(2) 0.0567(19) Uani 1 1 d . . .
H33A H 0.2698 0.5146 0.7155 0.068 Uiso 1 1 calc R . .
C34 C 0.4053(6) 0.5595(4) 0.6740(2) 0.0452(16) Uani 1 1 d . . .
C35 C 0.4202(6) 0.5787(4) 0.6300(2) 0.0444(16) Uani 1 1 d . . .
C36 C 0.5373(6) 0.6137(4) 0.61571(18) 0.0389(14) Uani 1 1 d . . .
C37 C 0.6397(7) 0.6275(4) 0.6435(2) 0.0476(16) Uani 1 1 d . . .
C38 C 0.6233(7) 0.6059(4) 0.6873(2) 0.0504(16) Uani 1 1 d . . .
H38A H 0.6927 0.6140 0.7067 0.060 Uiso 1 1 calc R . .
C39 C 0.5124(7) 0.5742(4) 0.7023(2) 0.0500(17) Uani 1 1 d . . .
H39A H 0.5045 0.5614 0.7321 0.060 Uiso 1 1 calc R . .
C40 C 0.7532(7) 0.6642(4) 0.6267(2) 0.0576(19) Uani 1 1 d . . .
H40A H 0.8252 0.6746 0.6446 0.069 Uiso 1 1 calc R . .
C41 C 0.7559(7) 0.6842(4) 0.5837(3) 0.0559(19) Uani 1 1 d . . .
H41A H 0.8314 0.7083 0.5717 0.067 Uiso 1 1 calc R . .
C42 C 0.6503(7) 0.6699(4) 0.5573(2) 0.0508(17) Uani 1 1 d . . .
H42A H 0.6555 0.6851 0.5277 0.061 Uiso 1 1 calc R . .
C43 C 0.8926(15) 0.1793(6) 0.3826(4) 0.126(4) Uani 1 1 d . . .
H43A H 0.8371 0.1440 0.3645 0.188 Uiso 1 1 calc R . .
H43B H 0.9515 0.1429 0.3989 0.188 Uiso 1 1 calc R . .
H43C H 0.9420 0.2182 0.3644 0.188 Uiso 1 1 calc R . .
C44 C 0.8176(14) 0.2260(9) 0.4112(4) 0.115(4) Uani 1 1 d . . .

loop_
_atom_site_aniso_label
_atom_site_aniso_U_11
_atom_site_aniso_U_22
_atom_site_aniso_U_33
_atom_site_aniso_U_23
_atom_site_aniso_U_13
_atom_site_aniso_U_12
Co1 0.0540(5) 0.0378(5) 0.0406(5) 0.0008(4) -0.0067(4) 0.0004(4)
S1 0.0814(13) 0.0418(9) 0.0412(9) 0.0020(7) -0.0050(9) -0.0024(9)
S2 0.0758(13) 0.0419(10) 0.0511(10) -0.0030(7) -0.0133(9) 0.0095(9)
N1 0.037(3) 0.054(3) 0.051(3) 0.001(3) -0.002(3) -0.003(3)
N2 0.040(3) 0.048(3) 0.040(3) 0.000(2) 0.004(2) 0.003(2)
N3 0.060(4) 0.036(3) 0.043(3) 0.005(2) -0.007(3) 0.008(3)
N4 0.060(4) 0.049(3) 0.042(3) 0.002(3) -0.003(3) 0.000(3)
N5 0.048(3) 0.040(3) 0.036(3) -0.003(2) -0.010(3) -0.005(2)
N6 0.042(3) 0.045(3) 0.047(3) 0.005(2) -0.009(3) -0.005(3)
N7 0.196(13) 0.197(12) 0.115(9) 0.060(9) 0.061(9) 0.063(10)
P1 0.0421(10) 0.0516(10) 0.0497(10) 0.0007(8) -0.0074(8) -0.0015(8)
P2 0.0789(16) 0.0614(14) 0.0779(15) 0.0020(11) -0.0176(13) -0.0093(11)
P3 0.0397(10) 0.0796(14) 0.0667(13) 0.0129(11) -0.0025(10) -0.0005(10)
F1 0.064(3) 0.107(4) 0.064(3) 0.000(2) 0.012(2) -0.008(3)
F2 0.069(3) 0.064(3) 0.077(3) -0.012(2) -0.011(2) -0.019(2)
F3 0.077(3) 0.052(3) 0.129(4) 0.011(2) -0.051(3) 0.007(2)
F4 0.059(3) 0.072(3) 0.088(3) -0.027(2) -0.023(2) -0.002(2)
F5 0.068(3) 0.122(4) 0.055(3) 0.007(2) 0.005(2) -0.032(3)
F6 0.070(3) 0.078(3) 0.078(3) 0.000(2) -0.022(3) 0.026(2)
F7 0.124(13) 0.194(18) 0.119(11) -0.089(11) -0.016(9) -0.041(11)
F8 0.135(12) 0.063(6) 0.125(10) 0.032(6) 0.026(9) 0.001(7)
F9 0.074(13) 0.22(2) 0.164(17) 0.019(13) 0.039(13) -0.006(12)
F10 0.056(8) 0.106(11) 0.133(15) -0.026(10) -0.029(9) 0.021(7)
F11 0.072(8) 0.25(2) 0.044(5) -0.039(9) 0.002(6) -0.032(12)
F12 0.176(18) 0.107(12) 0.26(4) 0.095(17) 0.06(2) -0.033(10)
F13 0.069(6) 0.094(8) 0.211(15) 0.029(8) -0.029(8) -0.035(6)
F14 0.072(7) 0.074(7) 0.214(16) -0.079(9) 0.007(9) -0.012(6)
F15 0.082(10) 0.40(3) 0.18(2) 0.20(2) 0.057(13) 0.039(19)
F16 0.075(12) 0.118(12) 0.138(19) 0.075(12) 0.039(12) 0.054(9)
F17 0.052(5) 0.094(9) 0.112(9) 0.031(7) 0.008(5) 0.028(5)
F18 0.071(8) 0.170(13) 0.135(16) 0.113(12) 0.054(9) 0.055(8)
F7' 0.094(15) 0.076(14) 0.23(3) -0.093(18) -0.008(17) -0.019(10)
F8' 0.075(12) 0.19(2) 0.133(16) 0.101(15) -0.019(12) -0.006(13)
F9' 0.073(15) 0.092(15) 0.22(3) -0.053(17) -0.068(18) 0.024(11)
F10' 0.094(15) 0.15(2) 0.15(3) 0.015(18) 0.015(16) -0.014(13)
F11' 0.19(3) 0.084(13) 0.38(6) -0.14(2) -0.18(3) 0.060(15)
F12' 0.21(4) 0.22(4) 0.092(15) 0.04(2) 0.02(2) 0.15(3)
F13' 0.065(14) 0.25(5) 0.087(13) 0.03(2) -0.048(12) 0.00(2)
F14' 0.049(8) 0.16(2) 0.143(15) -0.014(15) -0.038(9) 0.022(10)
F15' 0.095(14) 0.076(11) 0.054(9) -0.027(9) 0.016(9) 0.027(9)
F16' 0.27(3) 0.061(10) 0.23(2) -0.066(13) -0.12(2) 0.041(14)
F17' 0.34(5) 0.105(19) 0.26(4) -0.09(2) -0.02(4) 0.13(3)
F18' 0.17(3) 0.28(5) 0.044(12) 0.027(17) 0.036(15) 0.12(3)
C1 0.054(4) 0.034(3) 0.047(4) 0.004(3) -0.010(3) -0.006(3)
C2 0.063(5) 0.055(4) 0.045(4) -0.004(3) -0.010(4) -0.007(4)
C3 0.041(4) 0.063(4) 0.054(4) -0.005(3) -0.002(4) -0.002(3)
C4 0.046(4) 0.042(4) 0.043(4) 0.004(3) -0.004(3) -0.005(3)
C5 0.044(4) 0.058(4) 0.043(4) -0.004(3) -0.007(3) -0.008(3)
C6 0.050(4) 0.056(4) 0.039(3) 0.006(3) 0.001(3) 0.000(3)
C7' 0.101(11) 0.043(6) 0.072(8) -0.003(5) 0.026(7) -0.019(6)
C8' 0.099(10) 0.072(8) 0.052(7) -0.001(6) -0.030(7) 0.026(7)
C9' 0.041(6) 0.126(12) 0.091(10) -0.057(9) 0.025(6) 0.004(7)
C10 0.050(4) 0.033(3) 0.053(4) -0.003(3) 0.000(3) 0.006(3)
C11 0.057(4) 0.040(4) 0.047(4) -0.002(3) 0.009(4) -0.004(3)
C12 0.040(4) 0.039(4) 0.055(4) -0.002(3) -0.008(3) -0.003(3)
C13 0.044(4) 0.048(4) 0.042(4) -0.005(3) 0.007(3) 0.005(3)
C14 0.037(4) 0.057(4) 0.062(5) -0.007(3) 0.009(4) 0.000(3)
C15 0.038(4) 0.051(4) 0.061(4) -0.007(3) -0.011(3) -0.001(3)
C16 0.060(4) 0.057(4) 0.049(4) -0.006(3) 0.014(4) 0.009(4)
C17 0.095(6) 0.042(4) 0.068(5) 0.013(4) 0.012(5) -0.006(4)
C18 0.045(4) 0.093(6) 0.066(5) -0.011(4) -0.004(4) -0.001(4)
C19 0.059(4) 0.043(4) 0.050(4) 0.003(3) -0.009(4) 0.008(3)
C20 0.077(6) 0.050(4) 0.063(5) 0.002(4) -0.005(4) 0.012(4)
C21 0.100(7) 0.039(4) 0.058(5) 0.001(3) 0.008(5) 0.012(4)
C22 0.087(6) 0.037(4) 0.046(4) 0.006(3) -0.002(4) 0.001(4)
C23 0.069(5) 0.029(3) 0.037(3) 0.006(3) -0.005(3) -0.010(3)
C24 0.058(4) 0.040(4) 0.051(4) 0.006(3) -0.013(4) -0.005(3)
C25 0.071(5) 0.053(4) 0.041(4) -0.002(3) -0.002(4) -0.007(4)
C26 0.076(6) 0.065(5) 0.062(5) 0.001(4) 0.000(5) -0.021(4)
C27 0.101(7) 0.044(4) 0.044(4) -0.001(3) -0.010(4) -0.014(4)
C28 0.067(5) 0.091(6) 0.050(4) 0.001(4) -0.010(4) -0.007(5)
C29 0.061(5) 0.071(5) 0.074(5) 0.004(4) -0.016(4) -0.007(4)
C30 0.057(4) 0.059(4) 0.065(5) -0.002(4) -0.005(4) 0.004(4)
C31 0.048(4) 0.058(4) 0.063(5) -0.004(4) -0.009(4) -0.004(3)
C32 0.050(4) 0.073(5) 0.064(5) 0.000(4) 0.008(4) -0.011(4)
C33 0.064(5) 0.058(5) 0.048(4) 0.004(3) 0.006(4) -0.007(4)
C34 0.050(4) 0.041(4) 0.044(4) 0.003(3) 0.002(3) 0.002(3)
C35 0.048(4) 0.040(4) 0.044(4) 0.004(3) 0.000(3) -0.003(3)
C36 0.044(4) 0.040(3) 0.033(3) 0.002(3) -0.010(3) -0.001(3)
C37 0.056(4) 0.042(4) 0.046(4) -0.003(3) 0.002(3) -0.007(3)
C38 0.056(4) 0.052(4) 0.044(4) 0.004(3) -0.007(3) 0.001(4)
C39 0.057(4) 0.059(4) 0.034(3) 0.007(3) -0.005(3) 0.009(4)
C40 0.052(4) 0.053(4) 0.068(5) 0.004(4) -0.010(4) -0.004(4)
C41 0.041(4) 0.053(4) 0.073(5) 0.003(4) 0.001(4) -0.010(3)
C42 0.059(5) 0.037(4) 0.057(4) 0.013(3) 0.007(4) -0.003(3)
C43 0.206(14) 0.073(7) 0.098(8) -0.003(6) 0.011(9) 0.012(8)
C44 0.140(12) 0.132(11) 0.073(7) 0.034(7) 0.017(8) 0.015(8)

loop_
_atom_type_symbol
_atom_type_description
_atom_type_scat_dispersion_real
_atom_type_scat_dispersion_imag
_atom_type_scat_source
C C 0.0033 0.0016 'International Tables Vol C Tables 4.2.6.8 and 6.1.1.4'
H H 0.0000 0.0000 'International Tables Vol C Tables 4.2.6.8 and 6.1.1.4'
N N 0.0061 0.0033 'International Tables Vol C Tables 4.2.6.8 and 6.1.1.4'
F F 0.0171 0.0103 'International Tables Vol C Tables 4.2.6.8 and 6.1.1.4'
P P 0.1023 0.0942 'International Tables Vol C Tables 4.2.6.8 and 6.1.1.4'
S S 0.1246 0.1234 'International Tables Vol C Tables 4.2.6.8 and 6.1.1.4'
Co Co 0.3494 0.9721 'International Tables Vol C Tables 4.2.6.8 and 6.1.1.4'

loop_
_geom_angle_atom_site_label_1
_geom_angle_atom_site_label_2
_geom_angle_atom_site_label_3
_geom_angle
N5 Co1 N4 173.7(2)
N5 Co1 N3 92.8(2)
N4 Co1 N3 83.2(2)
N5 Co1 N6 83.3(2)
N4 Co1 N6 92.0(2)
N3 Co1 N6 92.7(2)
N5 Co1 S2 90.68(15)
N4 Co1 S2 93.80(17)
N3 Co1 S2 173.12(16)
N6 Co1 S2 93.60(16)
N5 Co1 S1 94.27(16)
N4 Co1 S1 90.86(17)
N3 Co1 S1 93.10(16)
N6 Co1 S1 173.81(16)
S2 Co1 S1 80.71(7)
C1 S1 Co1 109.9(2)
C10 S2 Co1 109.1(2)
C8 N1 C7 111.3(16)
C8 N1 C9' 132.1(13)
C7 N1 C9' 62.5(11)
C8 N1 C4 114.1(12)
C7 N1 C4 107.6(10)
C9' N1 C4 112.6(6)
C8 N1 C8' 40.7(12)
C7 N1 C8' 139.9(11)
C9' N1 C8' 111.0(9)
C4 N1 C8' 110.8(6)
C8 N1 C7' 66.1(13)
C7 N1 C7' 49.4(10)
C9' N1 C7' 107.2(8)
C4 N1 C7' 109.4(6)
C8' N1 C7' 105.4(8)
C8 N1 C9 106.0(16)
C7 N1 C9 113.0(14)
C9' N1 C9 51.1(10)
C4 N1 C9 104.9(9)
C8' N1 C9 67.7(11)
C7' N1 C9 145.0(10)
C17 N2 C16 109.7(5)
C17 N2 C18 108.4(6)
C16 N2 C18 107.9(5)
C17 N2 C13 110.1(5)
C16 N2 C13 109.9(5)
C18 N2 C13 110.7(5)
C19 N3 C23 118.6(6)
C19 N3 Co1 129.5(5)
C23 N3 Co1 111.7(4)
C30 N4 C24 117.2(6)
C30 N4 Co1 129.6(5)
C24 N4 Co1 113.1(5)
C42 N5 C36 117.1(5)
C42 N5 Co1 130.0(4)
C36 N5 Co1 112.9(4)
C31 N6 C35 117.3(6)
C31 N6 Co1 130.4(5)
C35 N6 Co1 112.2(4)
F4 P1 F3 91.0(2)
F4 P1 F6 90.2(2)
F3 P1 F6 178.3(3)
F4 P1 F2 179.7(3)
F3 P1 F2 88.7(2)
F6 P1 F2 90.1(2)
F4 P1 F1 90.3(3)
F3 P1 F1 91.0(3)
F6 P1 F1 90.2(3)
F2 P1 F1 89.6(3)
F4 P1 F5 90.4(3)
F3 P1 F5 90.9(3)
F6 P1 F5 87.9(3)
F2 P1 F5 89.6(2)
F1 P1 F5 177.9(3)
F12' P2 F7' 91(2)
F12' P2 F9 87.7(18)
F7' P2 F9 94.7(14)
F12' P2 F10 104.6(15)
F7' P2 F10 84.4(12)
F9 P2 F10 167.7(14)
F12' P2 F11 59.9(17)
F7' P2 F11 148.2(16)
F9 P2 F11 96.9(13)
F10 P2 F11 90.1(11)
F12' P2 F8 142(2)
F7' P2 F8 124.2(16)
F9 P2 F8 78.1(12)
F10 P2 F8 92.2(9)
F11 P2 F8 87.2(9)
F12' P2 F12 34(2)
F7' P2 F12 57.9(14)
F9 P2 F12 96.4(14)
F10 P2 F12 93.5(11)
F11 P2 F12 91.4(13)
F8 P2 F12 174.1(11)
F12' P2 F7 121.3(18)
F7' P2 F7 36.8(12)
F9 P2 F7 76.2(13)
F10 P2 F7 96.4(10)
F11 P2 F7 172.7(9)
F8 P2 F7 89.0(9)
F12 P2 F7 91.7(12)
F12' P2 F11' 81(2)
F7' P2 F11' 166(2)
F9 P2 F11' 97.1(18)
F10 P2 F11' 85.7(14)
F11 P2 F11' 21.5(17)
F8 P2 F11' 66.5(17)
F12 P2 F11' 113(2)
F7 P2 F11' 155.5(19)
F12' P2 F8' 167.8(14)
F7' P2 F8' 90.3(16)
F9 P2 F8' 104.2(13)
F10 P2 F8' 63.6(10)
F11 P2 F8' 115.1(13)
F8 P2 F8' 41.4(7)
F12 P2 F8' 143.5(13)
F7 P2 F8' 65.3(11)
F11' P2 F8' 94.5(16)
F12' P2 F9' 76(2)
F7' P2 F9' 99.3(13)
F9 P2 F9' 12(3)
F10 P2 F9' 176.2(12)
F11 P2 F9' 87.1(15)
F8 P2 F9' 85.1(15)
F12 P2 F9' 89.2(16)
F7 P2 F9' 86.3(15)
F11' P2 F9' 90.7(16)
F8' P2 F9' 115.4(18)
F12' P2 F10' 81.9(17)
F7' P2 F10' 84.7(18)
F9 P2 F10' 169.6(16)
F10 P2 F10' 22.7(14)
F11 P2 F10' 78.6(15)
F8 P2 F10' 110.8(13)
F12 P2 F10' 74.4(15)
F7 P2 F10' 108.6(15)
F11' P2 F10' 82(2)
F8' P2 F10' 86.2(12)
F9' P2 F10' 158(2)
F17' P3 F18' 111(3)
F17' P3 F14 127.7(19)
F18' P3 F14 96(2)
F17' P3 F16 129(2)
F18' P3 F16 86.7(17)
F14 P3 F16 95.3(11)
F17' P3 F13' 106(2)
F18' P3 F13' 97(2)
F14 P3 F13' 114.8(17)
F16 P3 F13' 23.2(19)
F17' P3 F18 97(2)
F18' P3 F18 15(3)
F14 P3 F18 109.3(13)
F16 P3 F18 92.3(11)
F13' P3 F18 96.6(17)
F17' P3 F15' 64.4(17)
F18' P3 F15' 173(2)
F14 P3 F15' 91.1(9)
F16 P3 F15' 92.1(12)
F13' P3 F15' 79.8(18)
F18 P3 F15' 158.7(14)
F17' P3 F15 86(2)
F18' P3 F15 162(2)
F14 P3 F15 67.3(13)
F16 P3 F15 87.6(11)
F13' P3 F15 84.7(17)
F18 P3 F15 176.5(17)
F15' P3 F15 24.8(15)
F17' P3 F14' 93.4(17)
F18' P3 F14' 75.8(18)
F14 P3 F14' 50.3(8)
F16 P3 F14' 137.9(13)
F13' P3 F14' 161.1(18)
F18 P3 F14' 80.4(12)
F15' P3 F14' 109.5(11)
F15 P3 F14' 97.3(12)
F17' P3 F17 41.3(16)
F18' P3 F17 97.3(16)
F14 P3 F17 93.3(7)
F16 P3 F17 170.0(11)
F13' P3 F17 146.9(17)
F18 P3 F17 89.6(9)
F15' P3 F17 82.7(10)
F15 P3 F17 91.1(9)
F14' P3 F17 52.1(8)
F17' P3 F13 48.3(17)
F18' P3 F13 91(2)
F14 P3 F13 172.9(8)
F16 P3 F13 85.5(9)
F13' P3 F13 64.5(16)
F18 P3 F13 77.8(12)
F15' P3 F13 81.8(10)
F15 P3 F13 105.7(15)
F14' P3 F13 131.9(11)
F17 P3 F13 85.4(7)
F17' P3 F16' 175.7(19)
F18' P3 F16' 66(2)
F14 P3 F16' 51.3(10)
F16 P3 F16' 54.7(11)
F13' P3 F16' 77.9(15)
F18 P3 F16' 80.0(14)
F15' P3 F16' 119.1(14)
F15 P3 F16' 97.1(17)
F14' P3 F16' 83.2(12)
F17 P3 F16' 135.2(10)
F13 P3 F16' 133.1(12)
P3 F14 F15 59.5(9)
P3 F15 F14 53.2(8)
P3 F15' F17' 51.9(10)
P3 F16' F18' 50.1(11)
P3 F17' F15' 63.7(13)
P3 F18' F16' 64.2(17)
C6 C1 C2 116.5(6)
C6 C1 S1 122.3(5)
C2 C1 S1 121.2(5)
C3 C2 C1 122.6(6)
C3 C2 H2A 118.7
C1 C2 H2A 118.7
C2 C3 C4 118.3(7)
C2 C3 H3A 120.8
C4 C3 H3A 120.8
C5 C4 C3 120.9(6)
C5 C4 N1 119.1(6)
C3 C4 N1 120.0(6)
C6 C5 C4 118.2(6)
C6 C5 H5A 120.9
C4 C5 H5A 120.9
C5 C6 C1 123.4(7)
C5 C6 H6A 118.3
C1 C6 H6A 118.3
N1 C7 H7A 109.5
N1 C7 H7B 109.5
N1 C7 H7C 109.5
N1 C8 H8A 109.5
N1 C8 H8B 109.5
N1 C8 H8C 109.5
N1 C9 H9A 109.5
N1 C9 H9B 109.5
N1 C9 H9C 109.5
N1 C7' H7'A 109.5
N1 C7' H7'B 109.5
H7'A C7' H7'B 109.5
N1 C7' H7'C 109.5
H7'A C7' H7'C 109.5
H7'B C7' H7'C 109.5
N1 C8' H8'A 109.5
N1 C8' H8'B 109.5
H8'A C8' H8'B 109.5
N1 C8' H8'C 109.5
H8'A C8' H8'C 109.5
H8'B C8' H8'C 109.5
N1 C9' H9'A 109.5
N1 C9' H9'B 109.5
H9'A C9' H9'B 109.5
N1 C9' H9'C 109.5
H9'A C9' H9'C 109.5
H9'B C9' H9'C 109.5
C11 C10 C15 118.0(6)
C11 C10 S2 121.8(5)
C15 C10 S2 120.2(5)
C10 C11 C12 121.7(6)
C10 C11 H11A 119.2
C12 C11 H11A 119.2
C13 C12 C11 118.4(6)
C13 C12 H12A 120.8
C11 C12 H12A 120.8
C12 C13 C14 123.3(6)
C12 C13 N2 121.2(6)
C14 C13 N2 115.5(6)
C13 C14 C15 117.7(6)
C13 C14 H14A 121.2
C15 C14 H14A 121.2
C10 C15 C14 120.9(6)
C10 C15 H15A 119.6
C14 C15 H15A 119.6
N2 C16 H16A 109.5
N2 C16 H16B 109.5
H16A C16 H16B 109.5
N2 C16 H16C 109.5
H16A C16 H16C 109.5
H16B C16 H16C 109.5
N2 C17 H17A 109.5
N2 C17 H17B 109.5
H17A C17 H17B 109.5
N2 C17 H17C 109.5
H17A C17 H17C 109.5
H17B C17 H17C 109.5
N2 C18 H18A 109.5
N2 C18 H18B 109.5
H18A C18 H18B 109.5
N2 C18 H18C 109.5
H18A C18 H18C 109.5
H18B C18 H18C 109.5
N3 C19 C20 121.4(7)
N3 C19 H19A 119.3
C20 C19 H19A 119.3
C21 C20 C19 120.1(7)
C21 C20 H20A 119.9
C19 C20 H20A 119.9
C20 C21 C22 120.4(7)
C20 C21 H21A 119.8
C22 C21 H21A 119.8
C23 C22 C21 116.3(7)
C23 C22 C27 118.0(7)
C21 C22 C27 125.8(7)
N3 C23 C22 123.2(7)
N3 C23 C24 115.6(5)
C22 C23 C24 121.2(7)
N4 C24 C25 123.7(7)
N4 C24 C23 116.3(6)
C25 C24 C23 119.9(6)
C24 C25 C28 117.4(6)
C24 C25 C26 118.1(8)
C28 C25 C26 124.5(7)
C27 C26 C25 121.5(8)
C27 C26 H26A 119.2
C25 C26 H26A 119.2
C26 C27 C22 121.3(7)
C26 C27 H27A 119.4
C22 C27 H27A 119.4
C29 C28 C25 118.3(7)
C29 C28 H28A 120.8
C25 C28 H28A 120.8
C28 C29 C30 120.2(8)
C28 C29 H29A 119.9
C30 C29 H29A 119.9
N4 C30 C29 123.0(7)
N4 C30 H30A 118.5
C29 C30 H30A 118.5
N6 C31 C32 123.0(7)
N6 C31 H31A 118.5
C32 C31 H31A 118.5
C33 C32 C31 118.9(7)
C33 C32 H32A 120.6
C31 C32 H32A 120.6
C32 C33 C34 120.5(7)
C32 C33 H33A 119.8
C34 C33 H33A 119.8
C33 C34 C35 116.0(6)
C33 C34 C39 125.8(6)
C35 C34 C39 118.2(6)
N6 C35 C34 124.4(6)
N6 C35 C36 116.6(5)
C34 C35 C36 118.9(6)
C37 C36 N5 122.9(6)
C37 C36 C35 122.1(5)
N5 C36 C35 115.0(5)
C36 C37 C38 117.8(6)
C36 C37 C40 118.5(6)
C38 C37 C40 123.6(7)
C39 C38 C37 121.9(7)
C39 C38 H38A 119.1
C37 C38 H38A 119.1
C38 C39 C34 121.0(6)
C38 C39 H39A 119.5
C34 C39 H39A 119.5
C41 C40 C37 118.0(7)
C41 C40 H40A 121.0
C37 C40 H40A 121.0
C40 C41 C42 121.3(7)
C40 C41 H41A 119.3
C42 C41 H41A 119.3
N5 C42 C41 122.1(6)
N5 C42 H42A 118.9
C41 C42 H42A 118.9
C44 C43 H43A 109.5
C44 C43 H43B 109.5
H43A C43 H43B 109.5
C44 C43 H43C 109.5
H43A C43 H43C 109.5
H43B C43 H43C 109.5
N7 C44 C43 173.6(16)

loop_
_geom_bond_atom_site_label_1
_geom_bond_atom_site_label_2
_geom_bond_distance
Co1 N5 1.946(5)
Co1 N4 1.960(6)
Co1 N3 1.978(5)
Co1 N6 1.980(5)
Co1 S2 2.271(2)
Co1 S1 2.274(2)
S1 C1 1.758(6)
S2 C10 1.767(7)
N1 C8 1.43(3)
N1 C7 1.49(2)
N1 C9' 1.494(11)
N1 C4 1.498(8)
N1 C8' 1.498(11)
N1 C7' 1.534(11)
N1 C9 1.58(2)
N2 C17 1.492(8)
N2 C16 1.500(8)
N2 C18 1.501(8)
N2 C13 1.530(8)
N3 C19 1.321(9)
N3 C23 1.388(8)
N4 C30 1.341(9)
N4 C24 1.357(8)
N5 C42 1.349(8)
N5 C36 1.392(7)
N6 C31 1.318(8)
N6 C35 1.359(8)
N7 C44 1.128(14)
P1 F4 1.586(4)
P1 F3 1.587(4)
P1 F6 1.589(4)
P1 F2 1.595(4)
P1 F1 1.598(4)
P1 F5 1.598(5)
P2 F12' 1.47(3)
P2 F7' 1.506(17)
P2 F9 1.52(2)
P2 F10 1.529(16)
P2 F11 1.535(13)
P2 F8 1.569(9)
P2 F12 1.592(15)
P2 F7 1.599(14)
P2 F11' 1.62(2)
P2 F8' 1.622(15)
P2 F9' 1.65(3)
P2 F10' 1.74(4)
P3 F17' 1.372(18)
P3 F18' 1.46(3)
P3 F14 1.467(9)
P3 F16 1.532(17)
P3 F13' 1.54(3)
P3 F18 1.563(17)
P3 F15' 1.563(18)
P3 F15 1.578(17)
P3 F14' 1.608(14)
P3 F17 1.625(9)
P3 F13 1.640(11)
P3 F16' 1.714(16)
F14 F15 1.69(3)
F15' F17' 1.57(4)
F16' F18' 1.73(5)
C1 C6 1.383(9)
C1 C2 1.393(9)
C2 C3 1.381(9)
C2 H2A 0.9500
C3 C4 1.399(9)
C3 H3A 0.9500
C4 C5 1.386(9)
C5 C6 1.379(9)
C5 H5A 0.9500
C6 H6A 0.9500
C7 H7A 0.9800
C7 H7B 0.9800
C7 H7C 0.9800
C8 H8A 0.9800
C8 H8B 0.9800
C8 H8C 0.9800
C9 H9A 0.9800
C9 H9B 0.9800
C9 H9C 0.9800
C7' H7'A 0.9800
C7' H7'B 0.9800
C7' H7'C 0.9800
C8' H8'A 0.9800
C8' H8'B 0.9800
C8' H8'C 0.9800
C9' H9'A 0.9800
C9' H9'B 0.9800
C9' H9'C 0.9800
C10 C11 1.382(9)
C10 C15 1.397(9)
C11 C12 1.398(9)
C11 H11A 0.9500
C12 C13 1.348(9)
C12 H12A 0.9500
C13 C14 1.377(9)
C14 C15 1.409(9)
C14 H14A 0.9500
C15 H15A 0.9500
C16 H16A 0.9800
C16 H16B 0.9800
C16 H16C 0.9800
C17 H17A 0.9800
C17 H17B 0.9800
C17 H17C 0.9800
C18 H18A 0.9800
C18 H18B 0.9800
C18 H18C 0.9800
C19 C20 1.404(9)
C19 H19A 0.9500
C20 C21 1.372(11)
C20 H20A 0.9500
C21 C22 1.405(11)
C21 H21A 0.9500
C22 C23 1.396(9)
C22 C27 1.414(11)
C23 C24 1.412(10)
C24 C25 1.387(10)
C25 C28 1.428(11)
C25 C26 1.434(10)
C26 C27 1.341(11)
C26 H26A 0.9500
C27 H27A 0.9500
C28 C29 1.367(11)
C28 H28A 0.9500
C29 C30 1.383(10)
C29 H29A 0.9500
C30 H30A 0.9500
C31 C32 1.408(10)
C31 H31A 0.9500
C32 C33 1.373(10)
C32 H32A 0.9500
C33 C34 1.393(9)
C33 H33A 0.9500
C34 C35 1.410(8)
C34 C39 1.441(9)
C35 C36 1.412(8)
C36 C37 1.390(8)
C37 C38 1.414(8)
C37 C40 1.416(9)
C38 C39 1.343(9)
C38 H38A 0.9500
C39 H39A 0.9500
C40 C41 1.375(10)
C40 H40A 0.9500
C41 C42 1.391(9)
C41 H41A 0.9500
C42 H42A 0.9500
C43 C44 1.393(15)
C43 H43A 0.9800
C43 H43B 0.9800
C43 H43C 0.9800

loop_
_geom_hbond_atom_site_label_D
_geom_hbond_atom_site_label_H
_geom_hbond_atom_site_label_A
_geom_hbond_distance_DH
_geom_hbond_distance_HA
_geom_hbond_distance_DA
_geom_hbond_angle_DHA
_geom_hbond_site_symmetry_A
C5 H5A F4 0.95 2.43 3.191(8) 136.4 1_455
C14 H14A F18 0.95 2.50 3.19(2) 129.3 1_455
C16 H16A F13 0.98 2.42 3.328(13) 153.0 1_455
C32 H32A F11 0.95 2.53 3.428(17) 156.7 1_455
C9' H9'B F3 0.98 2.40 3.214(13) 140.0 .
C19 H19A F10 0.95 2.47 3.104(19) 123.8 .
C19 H19A N5 0.95 2.58 3.063(8) 111.8 .
C20 H20A F7 0.95 2.53 3.282(19) 136.6 .
C30 H30A S2 0.95 2.64 3.213(8) 119.4 .
C31 H31A N4 0.95 2.57 3.059(9) 112.4 .
C38 H38A F14 0.95 2.41 3.061(11) 125.1 .
C42 H42A S1 0.95 2.67 3.231(7) 118.2 .
C16 H16B F3 0.98 2.35 3.242(8) 150.7 4_466
C16 H16C F11 0.98 2.49 3.294(15) 138.6 3_656
C17 H17B F12 0.98 2.50 3.36(3) 146.8 3_656
C27 H27A F7 0.95 2.43 3.36(2) 165.5 4_456
C39 H39A F5 0.95 2.51 3.390(8) 153.9 2_665
C41 H41A S1 0.95 2.74 3.592(7) 149.2 4_566
